data_4328349
loop_
_publ_author_name
'Hani El Moll'
'Anne Dolbecq'
'Isra\"el Martyr Mbomekalle'
'J\'er\^ome Marrot'
'Philippe Deniard'
'R\'emi Dessapt'
'Pierre Mialane'

_publ_contact_author
;
      Dr P. Mialane
      Institut Lavoisier, IREM, UMR CNRS 8180
      Universit\'e de Versailles Saint-Quentin-en-Yvelines
      45 Avenue des Etats Unis
      78035 Versailles cedex
      France
;
_publ_contact_author_email mialane@chimie.uvsq.fr
_publ_contact_author_fax '(33) 1 39 25 43 81'
_publ_contact_author_phone '(33) 1 39 25 43 83'
_publ_section_title
;
 Tuning the Photochromic Properties of Molybdenum Bisphosphonate
 Polyoxometalates
;
_journal_name_full 'Inorganic Chemistry'
_journal_page_first 2291
_journal_page_last 2302
_journal_paper_doi 10.1021/ic202299d
_journal_volume 51
_journal_year 2012
_chemical_formula_sum 'C24 H52 K Mo12 N4 Na O68 P8'
_chemical_formula_weight 2945.83
_chemical_name_systematic
;
 ?
;
_space_group_IT_number 88
_symmetry_cell_setting tetragonal
_symmetry_space_group_name_Hall '-I 4ad'
_symmetry_space_group_name_H-M 'I 41/a :2'
_atom_sites_solution_hydrogens geom
_atom_sites_solution_primary direct
_atom_sites_solution_secondary difmap
_audit_creation_method SHELXL-97
_cell_angle_alpha 90.00
_cell_angle_beta 90.00
_cell_angle_gamma 90.00
_cell_formula_units_Z 4
_cell_length_a 21.739(5)
_cell_length_b 21.739(5)
_cell_length_c 26.188(6)
_cell_measurement_reflns_used 31980
_cell_measurement_temperature 273(2)
_cell_measurement_theta_max 25.00
_cell_measurement_theta_min 1.22
_cell_volume 12376(5)
_computing_cell_refinement 'BRUKER SMART'
_computing_data_collection 'BRUKER SMART'
_computing_data_reduction 'BRUKER SAINT'
_computing_structure_refinement 'SHELXL-97 (Sheldrick, 2008)'
_computing_structure_solution 'SHELXS-97 (Sheldrick, 1997)'
_diffrn_ambient_temperature 273(2)
_diffrn_measured_fraction_theta_full 1.000
_diffrn_measured_fraction_theta_max 1.000
_diffrn_measurement_device_type 'CCDC area detector'
_diffrn_measurement_method 'phi and omega scans'
_diffrn_radiation_monochromator graphite
_diffrn_radiation_source 'fine-focus sealed tube'
_diffrn_radiation_type MoK\a
_diffrn_radiation_wavelength 0.71073
_diffrn_reflns_av_R_equivalents 0.1008
_diffrn_reflns_av_sigmaI/netI 0.1080
_diffrn_reflns_limit_h_max 25
_diffrn_reflns_limit_h_min -23
_diffrn_reflns_limit_k_max 25
_diffrn_reflns_limit_k_min -25
_diffrn_reflns_limit_l_max 27
_diffrn_reflns_limit_l_min -31
_diffrn_reflns_number 33314
_diffrn_reflns_theta_full 25.00
_diffrn_reflns_theta_max 25.00
_diffrn_reflns_theta_min 1.22
_exptl_absorpt_coefficient_mu 1.391
_exptl_absorpt_correction_T_max 0.8734
_exptl_absorpt_correction_T_min 0.7224
_exptl_absorpt_correction_type multi-scan
_exptl_crystal_colour white
_exptl_crystal_density_diffrn 1.581
_exptl_crystal_description platelet
_exptl_crystal_F_000 5688
_exptl_crystal_size_max 0.25
_exptl_crystal_size_mid 0.20
_exptl_crystal_size_min 0.10
_refine_diff_density_max 2.551
_refine_diff_density_min -0.472
_refine_diff_density_rms 0.163
_refine_ls_extinction_method none
_refine_ls_goodness_of_fit_ref 0.941
_refine_ls_hydrogen_treatment constr
_refine_ls_matrix_type full
_refine_ls_number_parameters 257
_refine_ls_number_reflns 5438
_refine_ls_number_restraints 0
_refine_ls_restrained_S_all 0.941
_refine_ls_R_factor_all 0.0981
_refine_ls_R_factor_gt 0.0571
_refine_ls_shift/su_max 0.017
_refine_ls_shift/su_mean 0.001
_refine_ls_structure_factor_coef Fsqd
_refine_ls_weighting_details 'calc w=1/[\s^2^(Fo^2^)+(0.0966P)^2^+0.0000P] where P=(Fo^2^+2Fc^2^)/3'
_refine_ls_weighting_scheme calc
_refine_ls_wR_factor_gt 0.1691
_refine_ls_wR_factor_ref 0.1798
_reflns_number_gt 2849
_reflns_number_total 5438
_reflns_threshold_expression >2\s(I)
_cod_data_source_file ic202299d_si_002_2.cif
_cod_data_source_block Mo12_Ale_2C
_cod_depositor_comments
;
The following automatic conversions were performed:

'_exptl_absorpt_correction_type' value 'multi-scans' was replaced
with the value 'multi-scan' as specified in the replacement file
'src/cod-tools/trunk/data/replacement-values/replacement_values.lst'.

Automatic conversion script
Id: cif_fix_values 5376 2017-05-30 11:51:03Z andrius 
;
_cod_original_sg_symbol_H-M 'I 41/a'
_cod_database_code 4328349

loop_
_symmetry_equiv_pos_as_xyz
'x, y, z'
'-x+1/2, -y, z+1/2'
'-y+3/4, x+1/4, z+1/4'
'y+3/4, -x+3/4, z+3/4'
'x+1/2, y+1/2, z+1/2'
'-x+1, -y+1/2, z+1'
'-y+5/4, x+3/4, z+3/4'
'y+5/4, -x+5/4, z+5/4'
'-x, -y, -z'
'x-1/2, y, -z-1/2'
'y-3/4, -x-1/4, -z-1/4'
'-y-3/4, x-3/4, -z-3/4'
'-x+1/2, -y+1/2, -z+1/2'
'x, y+1/2, -z'
'y-1/4, -x+1/4, -z+1/4'
'-y-1/4, x-1/4, -z-1/4'

loop_
_atom_site_label
_atom_site_type_symbol
_atom_site_fract_x
_atom_site_fract_y
_atom_site_fract_z
_atom_site_U_iso_or_equiv
_atom_site_adp_type
_atom_site_occupancy
_atom_site_symmetry_multiplicity
_atom_site_calc_flag
_atom_site_refinement_flags
Mo1 Mo 0.42789(4) 0.63937(4) 0.04376(3) 0.0326(3) Uani 1 1 d .
Mo2 Mo 0.32727(4) 0.73795(5) -0.03670(3) 0.0428(3) Uani 1 1 d .
Mo3 Mo 0.21681(5) 0.78216(5) 0.03418(4) 0.0491(3) Uani 1 1 d .
P1 P 0.27307(13) 0.64440(13) 0.06380(11) 0.0398(7) Uani 1 1 d .
P2 P 0.34356(12) 0.75498(12) 0.09793(9) 0.0310(6) Uani 1 1 d .
K1 K 0.5000 0.7500 -0.04815(16) 0.0097(10) Uani 0.50 2 d SP
Na1 Na 0.5000 0.7500 0.1250 0.042(2) Uani 1 4 d S
O1 O 0.3236(3) 0.7823(3) 0.0459(2) 0.0360(16) Uani 1 1 d .
O2 O 0.2254(3) 0.7454(3) 0.1008(3) 0.0419(18) Uani 1 1 d .
O3 O 0.3467(3) 0.8059(3) 0.1378(2) 0.0340(16) Uani 1 1 d .
O4 O 0.3354(3) 0.6123(3) 0.0610(2) 0.0374(17) Uani 1 1 d .
O5 O 0.4021(3) 0.7170(3) 0.0953(2) 0.0275(14) Uani 1 1 d .
O6 O 0.4978(3) 0.6728(3) 0.0410(2) 0.0392(17) Uani 1 1 d .
O7 O 0.4383(3) 0.5733(3) 0.0095(2) 0.0433(18) Uani 1 1 d .
O8 O 0.2613(3) 0.6849(3) 0.0150(2) 0.0412(18) Uani 1 1 d .
O9 O 0.3889(3) 0.6883(3) -0.0072(2) 0.0357(16) Uani 1 1 d .
O10 O 0.2202(3) 0.6014(3) 0.0754(3) 0.054(2) Uani 1 1 d .
O11 O 0.3731(3) 0.7935(3) -0.0619(3) 0.053(2) Uani 1 1 d .
O12 O 0.2529(3) 0.7880(3) -0.0316(2) 0.051(2) Uani 1 1 d .
O13 O 0.2080(4) 0.8569(4) 0.0517(3) 0.065(2) Uani 1 1 d .
O14 O 0.3081(4) 0.6945(4) -0.0888(3) 0.068(2) Uani 1 1 d .
O15 O 0.1444(4) 0.7580(4) 0.0202(3) 0.075(3) Uani 1 1 d .
N1 N 0.3572(4) 0.4694(4) 0.0209(3) 0.051(2) Uani 1 1 d .
H1 H 0.3748 0.5059 0.0121 0.061 Uiso 1 1 calc R
C1 C 0.2763(4) 0.7039(5) 0.1119(4) 0.038(3) Uani 1 1 d .
C2 C 0.2723(4) 0.6839(5) 0.1673(4) 0.036(2) Uani 1 1 d .
H2A H 0.2339 0.6621 0.1723 0.043 Uiso 1 1 calc R
H2B H 0.2712 0.7204 0.1886 0.043 Uiso 1 1 calc R
C3 C 0.3935(5) 0.4258(5) -0.0649(4) 0.046(3) Uani 1 1 d .
H3A H 0.4092 0.3875 -0.0788 0.055 Uiso 1 1 calc R
H3B H 0.3525 0.4319 -0.0787 0.055 Uiso 1 1 calc R
C4 C 0.3888(7) 0.4195(5) -0.0076(4) 0.067(4) Uani 1 1 d .
H4A H 0.3676 0.3812 -0.0002 0.080 Uiso 1 1 calc R
H4B H 0.4302 0.4158 0.0059 0.080 Uiso 1 1 calc R
C5 C 0.3639(7) 0.4612(6) 0.0778(4) 0.084(5) Uani 1 1 d .
H5A H 0.3435 0.4240 0.0881 0.126 Uiso 1 1 calc R
H5B H 0.3456 0.4956 0.0951 0.126 Uiso 1 1 calc R
H5C H 0.4067 0.4587 0.0865 0.126 Uiso 1 1 calc R
C6 C 0.2900(4) 0.4718(5) 0.0065(4) 0.106(6) Uani 1 1 d .
H6A H 0.2857 0.4909 -0.0264 0.159 Uiso 1 1 calc R
H6B H 0.2678 0.4952 0.0315 0.159 Uiso 1 1 calc R
H6C H 0.2738 0.4307 0.0051 0.159 Uiso 1 1 calc R
O1W O 0.4735(4) 0.6490(5) -0.1098(4) 0.080(5) Uiso 0.50 1 d PR
O2W O 0.0954(4) 0.6333(7) 0.0709(4) 0.112(7) Uiso 0.50 1 d PR
O3W O 0.2750(4) 0.5618(6) -0.0960(3) 0.111(7) Uiso 0.50 1 d PR
O4W O 0.3844(4) 0.8091(5) -0.1733(4) 0.172(12) Uiso 0.50 1 d PR

loop_
_atom_site_aniso_label
_atom_site_aniso_U_11
_atom_site_aniso_U_22
_atom_site_aniso_U_33
_atom_site_aniso_U_23
_atom_site_aniso_U_13
_atom_site_aniso_U_12
Mo1 0.0360(5) 0.0346(5) 0.0272(5) -0.0039(4) -0.0002(4) -0.0014(4)
Mo2 0.0467(6) 0.0521(7) 0.0298(5) 0.0011(4) -0.0048(4) 0.0005(5)
Mo3 0.0394(6) 0.0621(7) 0.0458(6) 0.0077(5) -0.0029(5) 0.0083(5)
P1 0.0322(16) 0.0455(18) 0.0416(16) -0.0003(13) -0.0022(13) -0.0071(14)
P2 0.0307(15) 0.0343(15) 0.0279(13) 0.0026(11) 0.0015(11) -0.0003(12)
K1 0.007(2) 0.013(2) 0.009(2) 0.000 0.000 -0.0074(19)
Na1 0.035(3) 0.035(3) 0.058(5) 0.000 0.000 0.000
O1 0.033(4) 0.048(4) 0.027(3) 0.002(3) -0.009(3) 0.001(3)
O2 0.030(4) 0.050(5) 0.046(4) 0.002(3) 0.006(3) 0.006(3)
O3 0.038(4) 0.034(4) 0.029(4) -0.001(3) 0.006(3) 0.010(3)
O4 0.039(4) 0.038(4) 0.034(4) -0.003(3) 0.001(3) 0.001(3)
O5 0.026(4) 0.031(4) 0.026(3) 0.000(3) -0.003(3) -0.004(3)
O6 0.039(4) 0.037(4) 0.042(4) 0.004(3) 0.003(3) -0.005(3)
O7 0.051(5) 0.042(4) 0.037(4) -0.005(3) 0.003(3) 0.002(4)
O8 0.046(4) 0.043(4) 0.035(4) 0.004(3) -0.010(3) -0.006(3)
O9 0.046(4) 0.037(4) 0.024(3) -0.002(3) 0.008(3) 0.000(3)
O10 0.049(5) 0.053(5) 0.061(5) 0.008(4) -0.006(4) -0.023(4)
O11 0.062(5) 0.057(5) 0.041(4) 0.009(4) -0.002(4) 0.001(4)
O12 0.051(5) 0.066(5) 0.036(4) 0.014(4) -0.012(4) 0.008(4)
O13 0.070(6) 0.069(6) 0.056(5) 0.006(4) -0.001(4) 0.021(5)
O14 0.070(6) 0.086(7) 0.049(5) -0.015(4) -0.010(4) -0.007(5)
O15 0.041(5) 0.104(7) 0.080(6) 0.018(5) -0.014(4) 0.000(5)
N1 0.064(7) 0.046(6) 0.042(5) -0.006(4) 0.015(5) -0.013(5)
C1 0.020(5) 0.063(7) 0.030(5) 0.001(5) 0.001(4) 0.000(5)
C2 0.027(6) 0.039(6) 0.041(6) 0.014(5) 0.009(5) -0.004(5)
C3 0.060(8) 0.047(7) 0.030(6) -0.004(5) 0.004(5) -0.001(6)
C4 0.101(11) 0.042(7) 0.058(8) 0.001(6) 0.035(7) 0.019(7)
C5 0.130(14) 0.092(11) 0.030(7) -0.005(7) 0.015(7) -0.016(10)
C6 0.055(10) 0.143(16) 0.120(14) -0.046(12) 0.005(9) 0.006(10)

loop_
_atom_type_symbol
_atom_type_description
_atom_type_scat_dispersion_real
_atom_type_scat_dispersion_imag
_atom_type_scat_source
O O 0.0106 0.0060 'International Tables Vol C Tables 4.2.6.8 and 6.1.1.4'
P P 0.1023 0.0942 'International Tables Vol C Tables 4.2.6.8 and 6.1.1.4'
Mo Mo -1.6832 0.6857 'International Tables Vol C Tables 4.2.6.8 and 6.1.1.4'
Na Na 0.0362 0.0249 'International Tables Vol C Tables 4.2.6.8 and 6.1.1.4'
C C 0.0033 0.0016 'International Tables Vol C Tables 4.2.6.8 and 6.1.1.4'
N N 0.0061 0.0033 'International Tables Vol C Tables 4.2.6.8 and 6.1.1.4'
K K 0.2009 0.2494 'International Tables Vol C Tables 4.2.6.8 and 6.1.1.4'
H H 0.0000 0.0000 'International Tables Vol C Tables 4.2.6.8 and 6.1.1.4'

loop_
_geom_angle_atom_site_label_1
_geom_angle_atom_site_label_2
_geom_angle_atom_site_label_3
_geom_angle
_geom_angle_site_symmetry_1
_geom_angle_site_symmetry_3
O6 Mo1 O7 102.7(3) . .
O6 Mo1 O9 97.5(3) . .
O7 Mo1 O9 99.2(3) . .
O6 Mo1 O3 94.4(3) . 12_766
O7 Mo1 O3 93.1(3) . 12_766
O9 Mo1 O3 160.5(3) . 12_766
O6 Mo1 O4 166.7(3) . .
O7 Mo1 O4 90.2(3) . .
O9 Mo1 O4 83.3(3) . .
O3 Mo1 O4 81.6(2) 12_766 .
O6 Mo1 O5 85.8(3) . .
O7 Mo1 O5 170.5(3) . .
O9 Mo1 O5 83.7(2) . .
O3 Mo1 O5 81.8(2) 12_766 .
O4 Mo1 O5 81.1(2) . .
O6 Mo1 Na1 48.7(2) . .
O7 Mo1 Na1 145.1(2) . .
O9 Mo1 Na1 103.70(19) . .
O3 Mo1 Na1 73.07(17) 12_766 .
O4 Mo1 Na1 118.12(17) . .
O5 Mo1 Na1 40.66(15) . .
O6 Mo1 K1 47.1(2) . .
O7 Mo1 K1 98.5(2) . .
O9 Mo1 K1 51.51(19) . .
O3 Mo1 K1 141.33(17) 12_766 .
O4 Mo1 K1 134.74(17) . .
O5 Mo1 K1 90.47(15) . .
Na1 Mo1 K1 76.52(6) . .
O11 Mo2 O14 103.1(4) . .
O11 Mo2 O9 98.6(3) . .
O14 Mo2 O9 100.6(3) . .
O11 Mo2 O12 96.7(3) . .
O14 Mo2 O12 99.2(4) . .
O9 Mo2 O12 151.5(3) . .
O11 Mo2 O8 163.1(3) . .
O14 Mo2 O8 92.3(3) . .
O9 Mo2 O8 85.1(3) . .
O12 Mo2 O8 73.8(3) . .
O11 Mo2 O1 94.9(3) . .
O14 Mo2 O1 160.8(3) . .
O9 Mo2 O1 83.3(2) . .
O12 Mo2 O1 71.6(2) . .
O8 Mo2 O1 69.1(2) . .
O11 Mo2 Mo3 117.0(3) . .
O14 Mo2 Mo3 116.6(3) . .
O9 Mo2 Mo3 118.04(18) . .
O12 Mo2 Mo3 33.69(19) . .
O8 Mo2 Mo3 48.18(17) . .
O1 Mo2 Mo3 47.11(15) . .
O11 Mo2 K1 48.4(3) . .
O14 Mo2 K1 102.6(3) . .
O9 Mo2 K1 50.64(19) . .
O12 Mo2 K1 142.2(2) . .
O8 Mo2 K1 134.97(18) . .
O1 Mo2 K1 94.48(16) . .
Mo3 Mo2 K1 140.85(6) . .
O13 Mo3 O15 104.4(4) . .
O13 Mo3 O12 103.2(4) . .
O15 Mo3 O12 101.9(4) . .
O13 Mo3 O2 99.4(3) . .
O15 Mo3 O2 99.1(3) . .
O12 Mo3 O2 144.0(3) . .
O13 Mo3 O1 94.3(3) . .
O15 Mo3 O1 161.2(4) . .
O12 Mo3 O1 73.1(3) . .
O2 Mo3 O1 77.6(2) . .
O13 Mo3 O8 162.4(3) . .
O15 Mo3 O8 93.2(4) . .
O12 Mo3 O8 72.5(3) . .
O2 Mo3 O8 77.5(3) . .
O1 Mo3 O8 68.0(2) . .
O13 Mo3 Mo2 122.1(3) . .
O15 Mo3 Mo2 118.6(3) . .
O12 Mo3 Mo2 34.8(2) . .
O2 Mo3 Mo2 109.22(19) . .
O1 Mo3 Mo2 47.84(15) . .
O8 Mo3 Mo2 45.70(16) . .
O10 P1 O4 113.7(4) . .
O10 P1 O8 112.7(4) . .
O4 P1 O8 111.2(4) . .
O10 P1 C1 109.4(4) . .
O4 P1 C1 109.1(4) . .
O8 P1 C1 99.9(4) . .
O5 P2 O3 113.0(3) . .
O5 P2 O1 113.7(3) . .
O3 P2 O1 109.7(4) . .
O5 P2 C1 109.9(4) . .
O3 P2 C1 109.3(4) . .
O1 P2 C1 100.4(4) . .
O1W K1 O1W 109.2(4) . 6_564
O1W K1 O6 90.4(2) . .
O1W K1 O6 159.1(3) 6_564 .
O1W K1 O6 159.1(2) . 6_564
O1W K1 O6 90.4(2) 6_564 6_564
O6 K1 O6 71.4(3) . 6_564
O1W K1 O11 82.5(2) . 6_564
O1W K1 O11 89.4(2) 6_564 6_564
O6 K1 O11 85.8(2) . 6_564
O6 K1 O11 105.8(2) 6_564 6_564
O1W K1 O11 89.4(2) . .
O1W K1 O11 82.5(2) 6_564 .
O6 K1 O11 105.8(2) . .
O6 K1 O11 85.8(2) 6_564 .
O11 K1 O11 166.0(3) 6_564 .
O1W K1 O9 137.3(2) . 6_564
O1W K1 O9 71.6(2) 6_564 6_564
O6 K1 O9 89.07(19) . 6_564
O6 K1 O9 55.15(18) 6_564 6_564
O11 K1 O9 54.91(19) 6_564 6_564
O11 K1 O9 131.6(2) . 6_564
O1W K1 O9 71.6(2) . .
O1W K1 O9 137.3(2) 6_564 .
O6 K1 O9 55.15(18) . .
O6 K1 O9 89.07(19) 6_564 .
O11 K1 O9 131.6(2) 6_564 .
O11 K1 O9 54.91(19) . .
O9 K1 O9 137.6(3) 6_564 .
O1W K1 Mo1 164.8(2) . 6_564
O1W K1 Mo1 77.3(2) 6_564 6_564
O6 K1 Mo1 81.93(16) . 6_564
O6 K1 Mo1 25.43(13) 6_564 6_564
O11 K1 Mo1 83.82(15) 6_564 6_564
O11 K1 Mo1 105.35(16) . 6_564
O9 K1 Mo1 30.20(12) 6_564 6_564
O9 K1 Mo1 113.53(16) . 6_564
O1W K1 Mo1 77.29(19) . .
O1W K1 Mo1 164.76(19) 6_564 .
O6 K1 Mo1 25.43(13) . .
O6 K1 Mo1 81.93(16) 6_564 .
O11 K1 Mo1 105.35(16) 6_564 .
O11 K1 Mo1 83.82(15) . .
O9 K1 Mo1 113.53(16) 6_564 .
O9 K1 Mo1 30.20(12) . .
Mo1 K1 Mo1 100.04(10) 6_564 .
O1W K1 Mo2 107.82(19) . 6_564
O1W K1 Mo2 77.64(19) 6_564 6_564
O6 K1 Mo2 89.55(14) . 6_564
O6 K1 Mo2 83.04(14) 6_564 6_564
O11 K1 Mo2 25.63(14) 6_564 6_564
O11 K1 Mo2 157.07(15) . 6_564
O9 K1 Mo2 29.50(12) 6_564 6_564
O9 K1 Mo2 144.38(16) . 6_564
Mo1 K1 Mo2 59.22(3) 6_564 6_564
Mo1 K1 Mo2 114.18(7) . 6_564
O1W K1 Mo2 77.64(18) . .
O1W K1 Mo2 107.82(19) 6_564 .
O6 K1 Mo2 83.04(14) . .
O6 K1 Mo2 89.55(14) 6_564 .
O11 K1 Mo2 157.07(15) 6_564 .
O11 K1 Mo2 25.63(14) . .
O9 K1 Mo2 144.38(16) 6_564 .
O9 K1 Mo2 29.50(12) . .
Mo1 K1 Mo2 114.18(7) 6_564 .
Mo1 K1 Mo2 59.22(3) . .
Mo2 K1 Mo2 170.89(13) 6_564 .
O5 Na1 O5 96.16(8) 12_766 6_564
O5 Na1 O5 96.16(8) 12_766 .
O5 Na1 O5 141.7(3) 6_564 .
O5 Na1 O5 141.7(3) 12_766 15_565
O5 Na1 O5 96.16(8) 6_564 15_565
O5 Na1 O5 96.16(8) . 15_565
O5 Na1 O6 62.68(19) 12_766 12_766
O5 Na1 O6 73.90(19) 6_564 12_766
O5 Na1 O6 142.96(19) . 12_766
O5 Na1 O6 86.44(19) 15_565 12_766
O5 Na1 O6 73.90(19) 12_766 .
O5 Na1 O6 86.44(19) 6_564 .
O5 Na1 O6 62.68(19) . .
O5 Na1 O6 142.96(19) 15_565 .
O6 Na1 O6 129.19(16) 12_766 .
O5 Na1 O6 142.96(19) 12_766 6_564
O5 Na1 O6 62.68(19) 6_564 6_564
O5 Na1 O6 86.44(19) . 6_564
O5 Na1 O6 73.90(19) 15_565 6_564
O6 Na1 O6 129.19(16) 12_766 6_564
O6 Na1 O6 74.7(3) . 6_564
O5 Na1 O6 86.44(19) 12_766 15_565
O5 Na1 O6 142.96(19) 6_564 15_565
O5 Na1 O6 73.90(19) . 15_565
O5 Na1 O6 62.68(19) 15_565 15_565
O6 Na1 O6 74.7(3) 12_766 15_565
O6 Na1 O6 129.19(16) . 15_565
O6 Na1 O6 129.19(16) 6_564 15_565
O5 Na1 Mo1 74.05(14) 12_766 .
O5 Na1 Mo1 113.64(14) 6_564 .
O5 Na1 Mo1 37.70(14) . .
O5 Na1 Mo1 131.69(14) 15_565 .
O6 Na1 Mo1 136.72(13) 12_766 .
O6 Na1 Mo1 27.26(13) . .
O6 Na1 Mo1 86.70(13) 6_564 .
O6 Na1 Mo1 102.63(14) 15_565 .
O5 Na1 Mo1 131.69(14) 12_766 6_564
O5 Na1 Mo1 37.70(14) 6_564 6_564
O5 Na1 Mo1 113.64(14) . 6_564
O5 Na1 Mo1 74.05(14) 15_565 6_564
O6 Na1 Mo1 102.63(14) 12_766 6_564
O6 Na1 Mo1 86.70(13) . 6_564
O6 Na1 Mo1 27.26(13) 6_564 6_564
O6 Na1 Mo1 136.72(13) 15_565 6_564
Mo1 Na1 Mo1 106.92(3) . 6_564
O5 Na1 Mo1 37.70(14) 12_766 12_766
O5 Na1 Mo1 74.05(14) 6_564 12_766
O5 Na1 Mo1 131.69(14) . 12_766
O5 Na1 Mo1 113.64(14) 15_565 12_766
O6 Na1 Mo1 27.26(13) 12_766 12_766
O6 Na1 Mo1 102.63(14) . 12_766
O6 Na1 Mo1 136.72(13) 6_564 12_766
O6 Na1 Mo1 86.70(13) 15_565 12_766
Mo1 Na1 Mo1 110.763(17) . 12_766
Mo1 Na1 Mo1 110.763(17) 6_564 12_766
O5 Na1 Mo1 113.64(14) 12_766 15_565
O5 Na1 Mo1 131.69(14) 6_564 15_565
O5 Na1 Mo1 74.05(14) . 15_565
O5 Na1 Mo1 37.70(14) 15_565 15_565
O6 Na1 Mo1 86.70(13) 12_766 15_565
O6 Na1 Mo1 136.72(13) . 15_565
O6 Na1 Mo1 102.63(14) 6_564 15_565
O6 Na1 Mo1 27.26(13) 15_565 15_565
Mo1 Na1 Mo1 110.763(17) . 15_565
Mo1 Na1 Mo1 110.763(17) 6_564 15_565
Mo1 Na1 Mo1 106.92(3) 12_766 15_565
P2 O1 Mo3 113.1(3) . .
P2 O1 Mo2 129.7(4) . .
Mo3 O1 Mo2 85.06(19) . .
C1 O2 Mo3 120.8(5) . .
P2 O3 Mo1 138.1(4) . 15_565
P1 O4 Mo1 135.9(4) . .
P2 O5 Mo1 130.5(3) . .
P2 O5 Na1 124.8(3) . .
Mo1 O5 Na1 101.6(2) . .
Mo1 O6 Na1 104.0(3) . .
Mo1 O6 K1 107.5(3) . .
Na1 O6 K1 106.9(2) . .
P1 O8 Mo2 131.4(4) . .
P1 O8 Mo3 113.1(4) . .
Mo2 O8 Mo3 86.1(2) . .
Mo2 O9 Mo1 157.2(3) . .
Mo2 O9 K1 99.9(2) . .
Mo1 O9 K1 98.3(3) . .
Mo2 O11 K1 105.9(3) . .
Mo3 O12 Mo2 111.5(3) . .
C4 N1 C6 110.3(9) . .
C4 N1 C5 111.4(10) . .
C6 N1 C5 110.2(9) . .
C4 N1 H1 108.3 . .
C6 N1 H1 108.3 . .
C5 N1 H1 108.3 . .
O2 C1 C2 109.0(8) . .
O2 C1 P1 105.9(6) . .
C2 C1 P1 117.4(8) . .
O2 C1 P2 100.7(6) . .
C2 C1 P2 113.7(7) . .
P1 C1 P2 108.6(5) . .
C1 C2 C3 114.8(8) . 3
C1 C2 H2A 108.6 . .
C3 C2 H2A 108.6 3 .
C1 C2 H2B 108.6 . .
C3 C2 H2B 108.6 3 .
H2A C2 H2B 107.5 . .
C2 C3 C4 114.5(9) 4_454 .
C2 C3 H3A 108.6 4_454 .
C4 C3 H3A 108.6 . .
C2 C3 H3B 108.6 4_454 .
C4 C3 H3B 108.6 . .
H3A C3 H3B 107.6 . .
N1 C4 C3 117.7(10) . .
N1 C4 H4A 107.9 . .
C3 C4 H4A 107.9 . .
N1 C4 H4B 107.9 . .
C3 C4 H4B 107.9 . .
H4A C4 H4B 107.2 . .
N1 C5 H5A 109.5 . .
N1 C5 H5B 109.5 . .
H5A C5 H5B 109.5 . .
N1 C5 H5C 109.5 . .
H5A C5 H5C 109.5 . .
H5B C5 H5C 109.5 . .
N1 C6 H6A 109.5 . .
N1 C6 H6B 109.5 . .
H6A C6 H6B 109.5 . .
N1 C6 H6C 109.5 . .
H6A C6 H6C 109.5 . .
H6B C6 H6C 109.5 . .

loop_
_geom_bond_atom_site_label_1
_geom_bond_atom_site_label_2
_geom_bond_distance
_geom_bond_site_symmetry_2
Mo1 O6 1.687(6) .
Mo1 O7 1.709(7) .
Mo1 O9 1.905(6) .
Mo1 O3 2.049(6) 12_766
Mo1 O4 2.143(7) .
Mo1 O5 2.231(6) .
Mo1 Na1 3.5732(10) .
Mo1 K1 3.746(3) .
Mo2 O11 1.699(8) .
Mo2 O14 1.712(7) .
Mo2 O9 1.887(6) .
Mo2 O12 1.953(7) .
Mo2 O8 2.284(7) .
Mo2 O1 2.369(6) .
Mo2 Mo3 3.1837(15) .
Mo2 K1 3.7760(13) .
Mo3 O13 1.700(8) .
Mo3 O15 1.699(8) .
Mo3 O12 1.898(7) .
Mo3 O2 1.928(7) .
Mo3 O1 2.341(6) .
Mo3 O8 2.378(7) .
P1 O10 1.512(7) .
P1 O4 1.525(7) .
P1 O8 1.574(7) .
P1 C1 1.807(10) .
P2 O5 1.519(6) .
P2 O3 1.523(6) .
P2 O1 1.549(6) .
P2 C1 1.872(10) .
K1 O1W 2.786(12) .
K1 O1W 2.786(11) 6_564
K1 O6 2.876(7) .
K1 O6 2.876(7) 6_564
K1 O11 2.938(7) 6_564
K1 O11 2.938(7) .
K1 O9 2.963(6) 6_564
K1 O9 2.963(6) .
K1 Mo1 3.746(3) 6_564
K1 Mo2 3.7760(13) 6_564
Na1 O5 2.377(6) 12_766
Na1 O5 2.377(6) 6_564
Na1 O5 2.377(6) .
Na1 O5 2.377(6) 15_565
Na1 O6 2.767(6) 12_766
Na1 O6 2.767(6) .
Na1 O6 2.767(6) 6_564
Na1 O6 2.767(6) 15_565
Na1 Mo1 3.5732(10) 6_564
Na1 Mo1 3.5732(10) 12_766
Na1 Mo1 3.5732(10) 15_565
O2 C1 1.457(11) .
O3 Mo1 2.049(6) 15_565
N1 C4 1.485(13) .
N1 C6 1.510(12) .
N1 C5 1.508(13) .
N1 H1 0.9100 .
C1 C2 1.516(12) .
C2 C3 1.505(13) 3
C2 H2A 0.9700 .
C2 H2B 0.9700 .
C3 C2 1.505(13) 4_454
C3 C4 1.512(14) .
C3 H3A 0.9700 .
C3 H3B 0.9700 .
C4 H4A 0.9700 .
C4 H4B 0.9700 .
C5 H5A 0.9600 .
C5 H5B 0.9600 .
C5 H5C 0.9600 .
C6 H6A 0.9600 .
C6 H6B 0.9600 .
C6 H6C 0.9600 .
